data_7204473
loop_
_publ_author_name
'Gunnlaugsson, Thorfinnur'
'Gunaratne, H. Q. Nimal'
'Nieuwenhuyzen, Mark'
'Leonard, Joseph P.'

_publ_section_title
;
 Synthesis of functionalised macrocyclic compounds as Na+ and K+
 receptors: a mild and high yielding nitration in water of mono and bis
 2-methoxyaniline functionalised crown ethers
;
_journal_issue 17
_journal_name_full 'Journal of the Chemical Society, Perkin Transactions 1'
_journal_page_first 1954
_journal_paper_doi 10.1039/b205299g
_journal_year 2002
_chemical_formula_sum 'C26 H38 N2 O6'
_chemical_formula_weight 474.58
_chemical_name_systematic
; 
? 
;
_space_group_IT_number 14
_symmetry_cell_setting monoclinic
_symmetry_space_group_name_Hall '-P 2ybc'
_symmetry_space_group_name_H-M 'P 1 21/c 1'
_atom_sites_solution_hydrogens geom
_atom_sites_solution_primary direct
_atom_sites_solution_secondary difmap
_audit_creation_method SHELXL-97
_cell_angle_alpha 90.00
_cell_angle_beta 93.011(4)
_cell_angle_gamma 90.00
_cell_formula_units_Z 2
_cell_length_a 7.218(2)
_cell_length_b 7.852(2)
_cell_length_c 21.449(6)
_cell_measurement_temperature 153(2)
_cell_volume 1214.0(6)
_computing_cell_refinement 'Bruker SMART'
_computing_data_collection 'Bruker SMART'
_computing_data_reduction 'Bruker SHELXTL'
_computing_molecular_graphics 'Bruker SHELXTL'
_computing_publication_material 'Bruker SHELXTL'
_computing_structure_refinement 'SHELXL-97 (Sheldrick, 1997)'
_computing_structure_solution 'SHELXS-97 (Sheldrick, 1990)'
_diffrn_ambient_temperature 153(2)
_diffrn_measured_fraction_theta_full 0.910
_diffrn_measured_fraction_theta_max 0.910
_diffrn_measurement_device_type 'CCD area detector'
_diffrn_measurement_method 'phi and omega scans'
_diffrn_radiation_monochromator graphite
_diffrn_radiation_source 'fine-focus sealed tube'
_diffrn_radiation_type MoK\a
_diffrn_radiation_wavelength 0.71073
_diffrn_reflns_av_R_equivalents 0.0999
_diffrn_reflns_av_sigmaI/netI 0.1157
_diffrn_reflns_limit_h_max 9
_diffrn_reflns_limit_h_min -9
_diffrn_reflns_limit_k_max 10
_diffrn_reflns_limit_k_min -10
_diffrn_reflns_limit_l_max 27
_diffrn_reflns_limit_l_min -28
_diffrn_reflns_number 13480
_diffrn_reflns_theta_full 28.53
_diffrn_reflns_theta_max 28.53
_diffrn_reflns_theta_min 1.90
_exptl_absorpt_coefficient_mu 0.092
_exptl_absorpt_correction_T_max 1.000
_exptl_absorpt_correction_T_min 0.556
_exptl_absorpt_correction_type empirical
_exptl_absorpt_process_details SADABS
_exptl_crystal_colour colourless
_exptl_crystal_density_diffrn 1.298
_exptl_crystal_density_meas ?
_exptl_crystal_density_method 'not measured'
_exptl_crystal_description plate
_exptl_crystal_F_000 512
_exptl_crystal_size_max 0.65
_exptl_crystal_size_mid 0.54
_exptl_crystal_size_min 0.16
_refine_diff_density_max 0.262
_refine_diff_density_min -0.234
_refine_diff_density_rms 0.052
_refine_ls_extinction_method none
_refine_ls_goodness_of_fit_ref 0.837
_refine_ls_hydrogen_treatment mixed
_refine_ls_matrix_type full
_refine_ls_number_parameters 230
_refine_ls_number_reflns 2810
_refine_ls_number_restraints 0
_refine_ls_restrained_S_all 0.837
_refine_ls_R_factor_all 0.1098
_refine_ls_R_factor_gt 0.0483
_refine_ls_shift/su_max 0.000
_refine_ls_shift/su_mean 0.000
_refine_ls_structure_factor_coef Fsqd
_refine_ls_weighting_details 'calc w=1/[\s^2^(Fo^2^)+(0.0436P)^2^+0.0000P] where P=(Fo^2^+2Fc^2^)/3'
_refine_ls_weighting_scheme calc
_refine_ls_wR_factor_gt 0.0886
_refine_ls_wR_factor_ref 0.1052
_reflns_number_gt 1420
_reflns_number_total 2810
_reflns_threshold_expression >2sigma(I)
_cod_data_source_file b205299g.txt
_cod_data_source_block 2
_cod_depositor_comments
;
The following automatic conversions were performed:
'_symmetry_cell_setting' value 'Monoclinic' changed to 'monoclinic'
according to '/home/saulius/struct/CIF-dictionaries/cif_core.dic'
dictionary named 'cif_core.dic' version 2.4.1 from
2010-06-29.

'_exptl_absorpt_correction_type' value 'Empirical' changed to
'empirical' according to
'/home/saulius/struct/CIF-dictionaries/cif_core.dic' dictionary named
'cif_core.dic' version 2.4.1 from 2010-06-29.

Automatic conversion script
Id: cif_fix_enum 1527 2010-12-29 10:47:43Z saulius 

The following automatic conversions were performed:

'_exptl_crystal_density_meas' value 'not_measured' was changed to '?'
- the value is perceived as not measured.

Automatic conversion script
Id: cif_fix_values 3008 2015-01-20 13:52:24Z robertas 
;
_cod_original_cell_volume 1213.9(6)
_cod_original_sg_symbol_H-M P2(1)/c
_cod_database_code 7204473

loop_
_symmetry_equiv_pos_as_xyz
'x, y, z'
'-x, y+1/2, -z+1/2'
'-x, -y, -z'
'x, -y-1/2, z-1/2'

loop_
_atom_site_label
_atom_site_type_symbol
_atom_site_fract_x
_atom_site_fract_y
_atom_site_fract_z
_atom_site_U_iso_or_equiv
_atom_site_adp_type
_atom_site_occupancy
_atom_site_symmetry_multiplicity
_atom_site_calc_flag
_atom_site_refinement_flags
_atom_site_disorder_assembly
_atom_site_disorder_group
C1 C 0.7208(3) 0.5805(3) 0.56514(10) 0.0239(5) Uani 1 1 d . . .
H1A H 0.652(2) 0.497(2) 0.5383(8) 0.023(5) Uiso 1 1 d . . .
H1B H 0.814(2) 0.642(2) 0.5391(8) 0.025(5) Uiso 1 1 d . . .
C2 C 0.5808(3) 0.7091(3) 0.58559(10) 0.0258(5) Uani 1 1 d . . .
H2A H 0.645(2) 0.806(2) 0.6084(8) 0.019(5) Uiso 1 1 d . . .
H2B H 0.493(2) 0.658(3) 0.6173(9) 0.028(5) Uiso 1 1 d . . .
O3 O 0.47966(17) 0.76238(17) 0.53044(6) 0.0265(4) Uani 1 1 d . . .
C4 C 0.3379(3) 0.8819(3) 0.54142(10) 0.0253(5) Uani 1 1 d . . .
H4A H 0.392(3) 1.002(3) 0.5538(9) 0.039(6) Uiso 1 1 d . . .
H4B H 0.263(2) 0.844(2) 0.5787(8) 0.019(5) Uiso 1 1 d . . .
C5 C 0.2156(3) 0.8978(3) 0.48303(10) 0.0246(5) Uani 1 1 d . . .
H5A H 0.136(2) 1.009(3) 0.4853(8) 0.027(5) Uiso 1 1 d . . .
H5B H 0.293(3) 0.905(2) 0.4458(9) 0.030(6) Uiso 1 1 d . . .
O6 O 0.09952(17) 0.75171(17) 0.47822(6) 0.0252(4) Uani 1 1 d . . .
C7 C -0.0118(3) 0.7398(3) 0.42155(10) 0.0256(5) Uani 1 1 d . . .
H7B H -0.142(3) 0.774(2) 0.4285(8) 0.024(5) Uiso 1 1 d . . .
H7A H 0.038(2) 0.819(2) 0.3880(9) 0.024(5) Uiso 1 1 d . . .
C8 C -0.0115(3) 0.5587(3) 0.39747(10) 0.0245(5) Uani 1 1 d . . .
H8A H -0.058(2) 0.484(2) 0.4291(7) 0.007(4) Uiso 1 1 d . . .
H8B H -0.102(2) 0.553(2) 0.3593(8) 0.014(5) Uiso 1 1 d . . .
N9 N 0.1727(2) 0.4952(2) 0.38186(7) 0.0214(4) Uani 1 1 d . . .
C10 C 0.2709(3) 0.6028(2) 0.34187(9) 0.0201(5) Uani 1 1 d . . .
C11 C 0.4441(3) 0.6718(3) 0.35941(10) 0.0237(5) Uani 1 1 d . . .
H11 H 0.501(2) 0.649(2) 0.4009(8) 0.020(5) Uiso 1 1 d . . .
C12 C 0.5396(3) 0.7735(3) 0.31864(10) 0.0287(5) Uani 1 1 d . . .
H12 H 0.667(3) 0.820(3) 0.3312(9) 0.037(6) Uiso 1 1 d . . .
C13 C 0.4623(3) 0.8117(3) 0.26092(11) 0.0303(6) Uani 1 1 d . . .
H13 H 0.526(2) 0.882(3) 0.2320(9) 0.031(6) Uiso 1 1 d . . .
C14 C 0.2908(3) 0.7455(3) 0.24211(10) 0.0251(5) Uani 1 1 d . . .
H14 H 0.231(2) 0.774(2) 0.2019(9) 0.027(6) Uiso 1 1 d . . .
C15 C 0.1958(3) 0.6417(2) 0.28160(9) 0.0223(5) Uani 1 1 d . . .
O16 O 0.02797(18) 0.56894(18) 0.26521(6) 0.0291(4) Uani 1 1 d . . .
C17 C -0.0621(4) 0.6191(3) 0.20708(11) 0.0347(6) Uani 1 1 d . . .
H17A H -0.078(3) 0.749(3) 0.2035(9) 0.049(7) Uiso 1 1 d . . .
H17B H 0.015(3) 0.585(3) 0.1720(9) 0.035(6) Uiso 1 1 d . . .
H17C H -0.186(3) 0.558(3) 0.2065(9) 0.039(6) Uiso 1 1 d . . .

loop_
_atom_site_aniso_label
_atom_site_aniso_U_11
_atom_site_aniso_U_22
_atom_site_aniso_U_33
_atom_site_aniso_U_23
_atom_site_aniso_U_13
_atom_site_aniso_U_12
C1 0.0271(11) 0.0226(12) 0.0215(12) 0.0038(10) -0.0021(10) 0.0009(10)
C2 0.0312(12) 0.0231(12) 0.0224(12) 0.0005(10) -0.0050(10) 0.0052(10)
O3 0.0281(8) 0.0262(8) 0.0246(8) 0.0007(6) -0.0049(6) 0.0095(7)
C4 0.0216(11) 0.0224(13) 0.0318(14) -0.0024(10) 0.0008(10) 0.0044(10)
C5 0.0213(10) 0.0192(12) 0.0330(14) 0.0017(10) -0.0003(10) 0.0014(10)
O6 0.0262(8) 0.0239(8) 0.0249(8) 0.0018(7) -0.0048(6) -0.0039(7)
C7 0.0223(11) 0.0294(13) 0.0245(12) 0.0016(10) -0.0040(10) 0.0061(10)
C8 0.0234(11) 0.0266(12) 0.0234(13) 0.0012(10) -0.0010(10) -0.0007(10)
N9 0.0215(9) 0.0217(9) 0.0206(9) 0.0036(8) -0.0017(7) 0.0046(8)
C10 0.0222(10) 0.0177(11) 0.0203(12) -0.0004(9) 0.0005(9) 0.0041(9)
C11 0.0266(11) 0.0244(12) 0.0195(12) -0.0014(10) -0.0021(10) 0.0018(10)
C12 0.0249(11) 0.0287(13) 0.0323(14) -0.0010(11) -0.0019(10) -0.0009(11)
C13 0.0336(13) 0.0278(13) 0.0298(14) 0.0063(11) 0.0042(11) -0.0027(10)
C14 0.0297(11) 0.0230(12) 0.0224(12) 0.0036(10) -0.0010(10) 0.0009(10)
C15 0.0218(10) 0.0200(11) 0.0244(12) -0.0015(9) -0.0037(9) 0.0028(9)
O16 0.0306(8) 0.0292(9) 0.0263(9) 0.0063(7) -0.0108(7) -0.0065(7)
C17 0.0409(15) 0.0331(15) 0.0286(15) 0.0091(11) -0.0127(12) -0.0039(12)

loop_
_atom_type_symbol
_atom_type_description
_atom_type_scat_dispersion_real
_atom_type_scat_dispersion_imag
_atom_type_scat_source
C C 0.0033 0.0016 'International Tables Vol C Tables 4.2.6.8 and 6.1.1.4'
H H 0.0000 0.0000 'International Tables Vol C Tables 4.2.6.8 and 6.1.1.4'
N N 0.0061 0.0033 'International Tables Vol C Tables 4.2.6.8 and 6.1.1.4'
O O 0.0106 0.0060 'International Tables Vol C Tables 4.2.6.8 and 6.1.1.4'

loop_
_geom_angle_atom_site_label_1
_geom_angle_atom_site_label_2
_geom_angle_atom_site_label_3
_geom_angle
_geom_angle_site_symmetry_1
_geom_angle_site_symmetry_3
_geom_angle_publ_flag
N9 C1 C2 112.23(17) 3_666 . ?
O3 C2 C1 106.12(16) . . ?
C4 O3 C2 113.62(15) . . ?
O3 C4 C5 108.36(17) . . ?
O6 C5 C4 108.18(17) . . ?
C5 O6 C7 114.77(15) . . ?
O6 C7 C8 110.00(16) . . ?
N9 C8 C7 114.40(17) . . ?
C10 N9 C1 116.86(16) . 3_666 ?
C10 N9 C8 114.87(16) . . ?
C1 N9 C8 113.83(16) 3_666 . ?
C11 C10 C15 117.30(18) . . ?
C11 C10 N9 122.46(17) . . ?
C15 C10 N9 120.24(17) . . ?
C12 C11 C10 121.3(2) . . ?
C13 C12 C11 120.2(2) . . ?
C12 C13 C14 119.9(2) . . ?
C15 C14 C13 120.5(2) . . ?
O16 C15 C14 123.31(18) . . ?
O16 C15 C10 115.94(17) . . ?
C14 C15 C10 120.74(18) . . ?
C15 O16 C17 117.68(17) . . ?

loop_
_geom_bond_atom_site_label_1
_geom_bond_atom_site_label_2
_geom_bond_distance
_geom_bond_site_symmetry_2
_geom_bond_publ_flag
C1 N9 1.465(2) 3_666 ?
C1 C2 1.509(3) . ?
C2 O3 1.420(2) . ?
O3 C4 1.417(2) . ?
C4 C5 1.499(3) . ?
C5 O6 1.421(2) . ?
O6 C7 1.425(2) . ?
C7 C8 1.513(3) . ?
C8 N9 1.475(2) . ?
N9 C10 1.420(2) . ?
N9 C1 1.465(2) 3_666 ?
C10 C11 1.396(3) . ?
C10 C15 1.409(3) . ?
C11 C12 1.393(3) . ?
C12 C13 1.365(3) . ?
C13 C14 1.383(3) . ?
C14 C15 1.382(3) . ?
C15 O16 1.369(2) . ?
O16 C17 1.431(2) . ?
